data_8100702
loop_
_publ_author_name
'Mahjoub, A. R.'
'Morsali, A.'

_publ_section_title
;
Refinement of the crystal structure of tris(nitrato-O,O')-bis(1,10-
phenanthroline)bismuth(III), Bi(C~12~H~8~N~2~)~2~(NO~3~)~3~, at 110 
K
;
_journal_issue 3
_journal_name_full 'Zeitschrift f\"ur Kristallographie - New Crystal Structures'
_journal_page_first 443
_journal_page_last 444
_journal_volume 217
_journal_year 2002
_chemical_formula_moiety 'C24 H16 Bi N7 O9'
_chemical_formula_structural 'Bi(C12 H8 N2)2 (NO3)3'
_chemical_formula_sum 'C24 H16 Bi N7 O9'
_chemical_formula_weight 755.42
_chemical_melting_point 110
_space_group_IT_number 15
_symmetry_cell_setting monoclinic
_symmetry_space_group_name_Hall '-C 2yc'
_symmetry_space_group_name_H-M 'C 1 2/c 1'
_cell_angle_alpha 90.00
_cell_angle_beta 100.728(5)
_cell_angle_gamma 90.00
_cell_formula_units_Z 4
_cell_length_a 10.999(2)
_cell_length_b 17.813(4)
_cell_length_c 12.993(3)
_cell_measurement_temperature 110(2)
_cell_volume 2501.2(10)
_diffrn_ambient_temperature 110(2)
_exptl_crystal_density_diffrn 2.006
_cod_depositor_comments
;
The following automatic conversions were performed:
'_symmetry_cell_setting' value 'Monoclinic' changed to 'monoclinic'
according to '/home/saulius/struct/CIF-dictionaries/cif_core.dic'
dictionary named 'cif_core.dic' version 2.4.1 from 2010-06-29.

Automatic conversion script
Id: cif_fix_enum 1527 2010-12-29 10:47:43Z saulius 
;
_cod_original_sg_symbol_H-M 'C 2/c'
_cod_database_code 8100702

loop_
_symmetry_equiv_pos_as_xyz
'x, y, z'
'-x, y, -z+1/2'
'x+1/2, y+1/2, z'
'-x+1/2, y+1/2, -z+1/2'
'-x, -y, -z'
'x, -y, z-1/2'
'-x+1/2, -y+1/2, -z'
'x+1/2, -y+1/2, z-1/2'

loop_
_atom_site_label
_atom_site_type_symbol
_atom_site_fract_x
_atom_site_fract_y
_atom_site_fract_z
_atom_site_U_iso_or_equiv
_atom_site_adp_type
_atom_site_occupancy
_atom_site_symmetry_multiplicity
_atom_site_calc_flag
_atom_site_refinement_flags
_atom_site_disorder_assembly
_atom_site_disorder_group
Bi1 Bi 0.5000 0.320436(10) 0.2500 0.02690(6) Uani 1 4 d S . .
O1 O 0.2783(2) 0.36798(15) 0.2498(2) 0.0332(6) Uani 1 8 d . . .
O2 O 0.3104(3) 0.33460(14) 0.09688(19) 0.0336(6) Uani 1 8 d . . .
O3 O 0.1341(3) 0.38281(19) 0.1124(3) 0.0491(7) Uani 1 8 d . . .
O4 O 0.4834(3) 0.45518(17) 0.1653(3) 0.0493(8) Uani 1 8 d . . .
O5 O 0.5000 0.5598(2) 0.2500 0.105(3) Uani 1 4 d S . .
N1 N 0.3693(3) 0.20360(16) 0.2350(2) 0.0290(6) Uani 1 8 d . . .
N2 N 0.4441(3) 0.27849(17) 0.4187(2) 0.0301(6) Uani 1 8 d . . .
N3 N 0.2375(3) 0.36200(17) 0.1518(2) 0.0295(6) Uani 1 8 d . . .
N4 N 0.5000 0.4915(3) 0.2500 0.0573(17) Uani 1 4 d S . .
C1 C 0.3336(4) 0.1673(2) 0.1459(3) 0.0346(8) Uani 1 8 d . . .
H1A H 0.3409 0.1911 0.0837 0.041 Uiso 1 8 calc R . .
C2 C 0.2853(4) 0.0949(2) 0.1414(3) 0.0414(9) Uani 1 8 d . . .
H2A H 0.2614 0.0711 0.0771 0.050 Uiso 1 8 calc R . .
C3 C 0.2732(5) 0.0589(2) 0.2318(3) 0.0477(11) Uani 1 8 d . . .
H3A H 0.2444 0.0098 0.2302 0.057 Uiso 1 8 calc R . .
C4 C 0.3054(4) 0.0978(2) 0.3276(3) 0.0361(8) Uani 1 8 d . . .
C5 C 0.2885(5) 0.0659(2) 0.4258(3) 0.0475(11) Uani 1 8 d . . .
H5A H 0.2559 0.0178 0.4272 0.057 Uiso 1 8 calc R . .
C6 C 0.3193(4) 0.1049(2) 0.5153(3) 0.0430(10) Uani 1 8 d . . .
H6A H 0.3063 0.0837 0.5778 0.052 Uiso 1 8 calc R . .
C7 C 0.3715(4) 0.1781(2) 0.5164(3) 0.0312(7) Uani 1 8 d . . .
C8 C 0.4038(4) 0.2214(2) 0.6079(3) 0.0382(9) Uani 1 8 d . . .
H8A H 0.3916 0.2025 0.6720 0.046 Uiso 1 8 calc R . .
C9 C 0.4527(4) 0.2905(3) 0.6026(3) 0.0411(9) Uani 1 8 d . . .
H9A H 0.4727 0.3198 0.6626 0.049 Uiso 1 8 calc R . .
C10 C 0.4730(4) 0.3178(2) 0.5064(3) 0.0363(8) Uani 1 8 d . . .
H10A H 0.5080 0.3652 0.5039 0.044 Uiso 1 8 calc R . .
C11 C 0.3909(3) 0.21043(19) 0.4219(3) 0.0275(7) Uani 1 8 d . . .
C12 C 0.3547(4) 0.16971(19) 0.3257(3) 0.0289(7) Uani 1 8 d . . .

loop_
_atom_site_aniso_label
_atom_site_aniso_U_11
_atom_site_aniso_U_22
_atom_site_aniso_U_33
_atom_site_aniso_U_23
_atom_site_aniso_U_13
_atom_site_aniso_U_12
Bi1 0.03579(11) 0.01981(9) 0.02721(9) 0.000 0.01136(7) 0.000
O1 0.0362(14) 0.0361(14) 0.0285(13) -0.0049(10) 0.0092(11) -0.0020(11)
O2 0.0431(15) 0.0330(14) 0.0257(12) -0.0011(10) 0.0091(11) -0.0012(11)
O3 0.0377(16) 0.058(2) 0.0497(18) 0.0000(15) 0.0020(14) 0.0040(14)
O4 0.0455(17) 0.0324(15) 0.064(2) 0.0167(14) -0.0050(15) -0.0048(14)
O5 0.083(4) 0.0108(19) 0.192(8) 0.000 -0.052(5) 0.000
N1 0.0420(17) 0.0213(13) 0.0251(14) -0.0025(10) 0.0100(13) -0.0051(12)
N2 0.0430(17) 0.0265(14) 0.0234(14) -0.0038(11) 0.0128(13) -0.0083(13)
N3 0.0336(16) 0.0246(14) 0.0305(15) 0.0012(11) 0.0066(13) -0.0062(12)
N4 0.034(3) 0.020(2) 0.107(5) 0.000 -0.016(3) 0.000
C1 0.049(2) 0.0320(19) 0.0250(16) -0.0015(13) 0.0125(16) -0.0051(16)
C2 0.064(3) 0.0316(19) 0.0306(19) -0.0108(15) 0.0139(19) -0.0144(19)
C3 0.083(3) 0.0239(18) 0.038(2) -0.0068(15) 0.016(2) -0.021(2)
C4 0.056(2) 0.0242(17) 0.0312(18) -0.0021(14) 0.0153(17) -0.0080(17)
C5 0.083(3) 0.0281(19) 0.035(2) 0.0005(15) 0.022(2) -0.020(2)
C6 0.065(3) 0.037(2) 0.0307(19) 0.0039(16) 0.0190(19) -0.009(2)
C7 0.0397(19) 0.0316(17) 0.0242(15) 0.0012(14) 0.0110(14) -0.0044(16)
C8 0.044(2) 0.049(2) 0.0231(17) -0.0028(15) 0.0100(16) -0.0072(18)
C9 0.051(2) 0.050(2) 0.0249(17) -0.0105(16) 0.0132(17) -0.018(2)
C10 0.046(2) 0.0355(19) 0.0294(17) -0.0092(15) 0.0137(16) -0.0133(17)
C11 0.0353(18) 0.0251(16) 0.0236(16) -0.0001(12) 0.0091(14) -0.0055(14)
C12 0.0409(19) 0.0240(17) 0.0236(15) -0.0012(12) 0.0109(14) -0.0036(14)

loop_
_geom_bond_atom_site_label_1
_geom_bond_atom_site_label_2
_geom_bond_distance
_geom_bond_site_symmetry_2
_geom_bond_publ_flag
Bi1 N2 2.499(3) . ?
Bi1 N2 2.499(3) 2_655 ?
Bi1 N1 2.516(3) . ?
Bi1 N1 2.516(3) 2_655 ?
Bi1 O1 2.581(3) . ?
Bi1 O1 2.581(3) 2_655 ?
Bi1 O2 2.613(3) 2_655 ?
Bi1 O2 2.613(3) . ?
Bi1 O4 2.632(3) 2_655 ?
Bi1 O4 2.632(3) . ?
O1 N3 1.274(4) . ?
O2 N3 1.266(4) . ?
O3 N3 1.215(4) . ?
O4 N4 1.260(4) . ?
O5 N4 1.216(6) . ?
N1 C1 1.319(5) . ?
N1 C12 1.361(4) . ?
N2 C10 1.325(4) . ?
N2 C11 1.350(4) . ?
N4 O4 1.260(4) 2_655 ?
C1 C2 1.392(5) . ?
C2 C3 1.367(6) . ?
C3 C4 1.411(5) . ?
C4 C12 1.393(5) . ?
C4 C5 1.440(5) . ?
C5 C6 1.344(6) . ?
C6 C7 1.424(5) . ?
C7 C8 1.406(5) . ?
C7 C11 1.408(5) . ?
C8 C9 1.351(6) . ?
C9 C10 1.397(5) . ?
C11 C12 1.436(5) . ?
